data_7102549
loop_
_publ_author_name
'Mercier, Nicolas'
'Riou, Am\'ed\'ee'

_publ_section_title
;
 An organic-inorganic hybrid perovskite containing copper paddle-wheel
 clusters linking perovskite layers : [Cu(O2C-(CH2)3-NH3)2]PbBr4.
;
_journal_issue 7
_journal_name_full 'Chemical communications (Cambridge, England)'
_journal_page_first 844
_journal_page_last 845
_journal_paper_doi 10.1039/b316847f
_journal_year 2004
_chemical_formula_moiety 'C16 H36 Br4 Cu2 N4 O8'
_chemical_formula_sum 'C16 H36 Br4 Cu2 N4 O8'
_chemical_formula_weight 859.19
_chemical_name_systematic
;
?
;
_space_group_IT_number 2
_symmetry_cell_setting triclinic
_symmetry_space_group_name_Hall '-P 1'
_symmetry_space_group_name_H-M 'P -1'
_atom_sites_solution_hydrogens geom
_atom_sites_solution_primary direct
_atom_sites_solution_secondary difmap
_audit_creation_method SHELXL-97
_cell_angle_alpha 100.60(4)
_cell_angle_beta 105.73(3)
_cell_angle_gamma 111.38(4)
_cell_formula_units_Z 1
_cell_length_a 8.577(5)
_cell_length_b 8.972(6)
_cell_length_c 10.503(3)
_cell_measurement_reflns_used 0
_cell_measurement_temperature 293(2)
_cell_measurement_theta_max 0
_cell_measurement_theta_min 0
_cell_volume 687.4(6)
_computing_cell_refinement 'CAD4 Express (Enraf Nonius, 1994)'
_computing_data_collection 'CAD4 Express (Enraf Nonius, 1994)'
_computing_data_reduction 'XCAD4 (Harms & Wocadlo, 1995)'
_computing_molecular_graphics 'Ortep-3 for Windows (Farrugia, 1997)'
_computing_publication_material 'WinGX publication routines (Farrugia, 1999)'
_computing_structure_refinement 'SHELXL-97 (Sheldrick, 1997)'
_computing_structure_solution 'SHELXS-97 (Sheldrick, 1997)'
_diffrn_ambient_temperature 293(2)
_diffrn_measured_fraction_theta_full 0.988
_diffrn_measured_fraction_theta_max 0.988
_diffrn_measurement_device_type 'Enraf Nonius CAD4'
_diffrn_measurement_method 'non-profiled omega/2theta scans'
_diffrn_radiation_monochromator graphite
_diffrn_radiation_source 'fine-focus sealed tube'
_diffrn_radiation_type MoK\a
_diffrn_radiation_wavelength 0.71073
_diffrn_reflns_av_R_equivalents 0.0240
_diffrn_reflns_av_sigmaI/netI 0.0398
_diffrn_reflns_limit_h_max 9
_diffrn_reflns_limit_h_min -8
_diffrn_reflns_limit_k_max 0
_diffrn_reflns_limit_k_min -9
_diffrn_reflns_limit_l_max 11
_diffrn_reflns_limit_l_min -10
_diffrn_reflns_number 1790
_diffrn_reflns_theta_full 21.98
_diffrn_reflns_theta_max 21.98
_diffrn_reflns_theta_min 2.12
_diffrn_standards_decay_% 1
_diffrn_standards_interval_time 120
_diffrn_standards_number 3
_exptl_absorpt_coefficient_mu 7.405
_exptl_absorpt_correction_T_max 0.8651
_exptl_absorpt_correction_T_min 0.5602
_exptl_absorpt_correction_type refdelf
_exptl_absorpt_process_details
;
?
;
_exptl_crystal_colour green
_exptl_crystal_density_diffrn 2.075
_exptl_crystal_density_method 'not measured'
_exptl_crystal_description prism
_exptl_crystal_F_000 422
_exptl_crystal_size_max 0.6
_exptl_crystal_size_mid 0.2
_exptl_crystal_size_min 0.1
_refine_diff_density_max 0.739
_refine_diff_density_min -0.588
_refine_diff_density_rms 0.142
_refine_ls_extinction_method none
_refine_ls_goodness_of_fit_ref 1.097
_refine_ls_hydrogen_treatment mixed
_refine_ls_matrix_type full
_refine_ls_number_parameters 156
_refine_ls_number_reflns 1664
_refine_ls_number_restraints 0
_refine_ls_restrained_S_all 1.097
_refine_ls_R_factor_all 0.0510
_refine_ls_R_factor_gt 0.0321
_refine_ls_shift/su_max 0.000
_refine_ls_shift/su_mean 0.000
_refine_ls_structure_factor_coef Fsqd
_refine_ls_weighting_details 'calc w==1/[\s^2^(Fo^2^)+(0.0551P)^2^+0.0000P] where P==(Fo^2^+2Fc^2^)/3'
_refine_ls_weighting_scheme calc
_refine_ls_wR_factor_gt 0.0814
_refine_ls_wR_factor_ref 0.0875
_reflns_number_gt 1366
_reflns_number_total 1664
_reflns_threshold_expression >2sigma(I)
_cod_data_source_file b316847f.txt
_cod_data_source_block per70
_cod_database_code 7102549

loop_
_symmetry_equiv_pos_as_xyz
'x, y, z'
'-x, -y, -z'

loop_
_atom_site_label
_atom_site_type_symbol
_atom_site_fract_x
_atom_site_fract_y
_atom_site_fract_z
_atom_site_U_iso_or_equiv
_atom_site_adp_type
_atom_site_occupancy
_atom_site_symmetry_multiplicity
_atom_site_calc_flag
_atom_site_refinement_flags
C1 C 0.7802(8) 0.2783(7) 0.6224(6) 0.0229(14) Uani 1 1 d .
C5 C 0.3804(7) 0.0333(7) 0.6957(6) 0.0210(13) Uani 1 1 d .
C2 C 0.9636(7) 0.4268(7) 0.6801(6) 0.0244(14) Uani 1 1 d .
H2A H 0.9998 0.4736 0.7800 0.029 Uiso 1 1 calc R
H2B H 0.9580 0.5138 0.6387 0.029 Uiso 1 1 calc R
C6 C 0.3009(8) 0.0536(7) 0.8061(6) 0.0261(14) Uani 1 1 d .
H6A H 0.1913 0.0646 0.7656 0.031 Uiso 1 1 calc R
H6B H 0.3850 0.1578 0.8807 0.031 Uiso 1 1 calc R
C4 C 1.2852(7) 0.5163(7) 0.6979(7) 0.0262(14) Uani 1 1 d .
H4A H 1.2778 0.6022 0.6556 0.031 Uiso 1 1 calc R
H4B H 1.3290 0.5664 0.7982 0.031 Uiso 1 1 calc R
C3 C 1.1014(8) 0.3732(7) 0.6492(7) 0.0299(15) Uani 1 1 d .
H3A H 1.1091 0.2893 0.6939 0.036 Uiso 1 1 calc R
H3B H 1.0604 0.3208 0.5494 0.036 Uiso 1 1 calc R
C8 C 0.2039(8) -0.0418(7) 0.9905(6) 0.0265(14) Uani 1 1 d .
H8A H 0.3085 0.0499 1.0653 0.032 Uiso 1 1 calc R
H8B H 0.1137 -0.0011 0.9620 0.032 Uiso 1 1 calc R
N2 N 0.1307(7) -0.1845(6) 1.0442(5) 0.0328(13) Uani 1 1 d .
H2C H 0.0154 -0.2498 0.9907 0.049 Uiso 1 1 calc R
H2D H 0.1399 -0.1440 1.1313 0.049 Uiso 1 1 calc R
H2E H 0.1931 -0.2448 1.0427 0.049 Uiso 1 1 calc R
N1 N 1.4135(7) 0.4597(6) 0.6614(6) 0.0363(13) Uani 1 1 d .
H1A H 1.4384 0.3980 0.7139 0.054 Uiso 1 1 calc R
H1B H 1.5145 0.5492 0.6764 0.054 Uiso 1 1 calc R
H1C H 1.3648 0.3979 0.5719 0.054 Uiso 1 1 calc R
C7 C 0.2571(8) -0.0894(7) 0.8685(6) 0.0219(13) Uani 1 1 d .
H7A H 0.1590 -0.1912 0.7984 0.026 Uiso 1 1 calc R
H7B H 0.3614 -0.1114 0.8996 0.026 Uiso 1 1 calc R
Br1 Br 0.22245(8) 0.21397(7) 0.31505(6) 0.0289(2) Uani 1 1 d .
Cu1 Cu 0.42058(8) 0.08360(8) 0.43825(7) 0.0180(2) Uani 1 1 d .
Br2 Br -0.27405(9) 0.48004(9) -0.05530(7) 0.0425(3) Uani 1 1 d .
O2 O 0.3485(5) 0.0993(5) 0.6024(4) 0.0272(10) Uani 1 1 d .
O3 O 0.6478(5) 0.2881(5) 0.5440(4) 0.0263(10) Uani 1 1 d .
O4 O 0.5258(5) 0.0477(5) 0.2962(4) 0.0263(10) Uani 1 1 d .
O1 O 0.2270(5) -0.1472(5) 0.3458(4) 0.0272(10) Uani 1 1 d .

loop_
_atom_site_aniso_label
_atom_site_aniso_U_11
_atom_site_aniso_U_22
_atom_site_aniso_U_33
_atom_site_aniso_U_23
_atom_site_aniso_U_13
_atom_site_aniso_U_12
C1 0.021(4) 0.021(3) 0.025(3) 0.004(3) 0.013(3) 0.006(3)
C5 0.018(3) 0.018(3) 0.021(3) 0.002(3) 0.008(3) 0.003(3)
C2 0.021(3) 0.021(3) 0.029(3) 0.007(3) 0.011(3) 0.006(3)
C6 0.032(4) 0.029(4) 0.030(4) 0.013(3) 0.022(3) 0.017(3)
C4 0.022(3) 0.023(3) 0.038(4) 0.012(3) 0.018(3) 0.010(3)
C3 0.026(4) 0.021(3) 0.042(4) 0.007(3) 0.016(3) 0.009(3)
C8 0.028(4) 0.025(3) 0.031(4) 0.016(3) 0.017(3) 0.009(3)
N2 0.032(3) 0.041(3) 0.035(3) 0.020(3) 0.022(3) 0.015(3)
N1 0.028(3) 0.023(3) 0.052(4) 0.008(3) 0.018(3) 0.005(2)
C7 0.021(3) 0.023(3) 0.028(3) 0.011(3) 0.014(3) 0.011(3)
Br1 0.0240(4) 0.0289(4) 0.0371(4) 0.0139(3) 0.0097(3) 0.0145(3)
Cu1 0.0157(4) 0.0166(4) 0.0237(4) 0.0083(3) 0.0106(3) 0.0060(3)
Br2 0.0324(4) 0.0484(5) 0.0453(5) 0.0202(4) 0.0132(3) 0.0145(3)
O2 0.029(2) 0.035(2) 0.029(2) 0.017(2) 0.019(2) 0.018(2)
O3 0.016(2) 0.022(2) 0.033(2) 0.009(2) 0.0068(19) 0.0017(18)
O4 0.031(2) 0.032(2) 0.032(2) 0.018(2) 0.023(2) 0.019(2)
O1 0.024(2) 0.017(2) 0.035(2) 0.010(2) 0.0095(19) 0.0032(18)

loop_
_atom_type_symbol
_atom_type_description
_atom_type_scat_dispersion_real
_atom_type_scat_dispersion_imag
_atom_type_scat_source
C C 0.0030 0.0020 'International Tables Vol C Tables 4.2.6.8 and 6.1.1.4'
H H 0.0000 0.0000 'International Tables Vol C Tables 4.2.6.8 and 6.1.1.4'
Br Br -0.2900 2.4600 'International Tables Vol C Tables 4.2.6.8 and 6.1.1.4'
Cu Cu 0.3200 1.2650 'International Tables Vol C Tables 4.2.6.8 and 6.1.1.4'
N N 0.0060 0.0030 'International Tables Vol C Tables 4.2.6.8 and 6.1.1.4'
O O 0.0110 0.0060 'International Tables Vol C Tables 4.2.6.8 and 6.1.1.4'

loop_
_geom_angle_atom_site_label_1
_geom_angle_atom_site_label_2
_geom_angle_atom_site_label_3
_geom_angle
_geom_angle_site_symmetry_1
_geom_angle_site_symmetry_3
O3 C1 O1 124.1(5) . 2_656
O3 C1 C2 119.7(5) . .
O1 C1 C2 116.1(5) 2_656 .
O2 C5 O4 124.7(5) . 2_656
O2 C5 C6 117.1(5) . .
O4 C5 C6 118.2(5) 2_656 .
C1 C2 C3 110.5(5) . .
C5 C6 C7 115.3(5) . .
N1 C4 C3 111.6(5) . .
C4 C3 C2 113.4(5) . .
N2 C8 C7 113.3(5) . .
C8 C7 C6 109.6(5) . .
O3 Cu1 O1 167.01(17) . .
O3 Cu1 O4 86.73(17) . .
O1 Cu1 O4 89.37(17) . .
O3 Cu1 O2 90.78(17) . .
O1 Cu1 O2 90.37(17) . .
O4 Cu1 O2 167.54(16) . .
O3 Cu1 Br1 100.18(14) . .
O1 Cu1 Br1 92.62(13) . .
O4 Cu1 Br1 97.73(12) . .
O2 Cu1 Br1 94.73(12) . .
O3 Cu1 Cu1 87.04(14) . 2_656
O1 Cu1 Cu1 80.35(13) . 2_656
O4 Cu1 Cu1 86.40(12) . 2_656
O2 Cu1 Cu1 81.28(12) . 2_656
Br1 Cu1 Cu1 171.84(4) . 2_656
C5 O2 Cu1 126.8(4) . .
C1 O3 Cu1 120.0(4) . .
C5 O4 Cu1 120.8(4) 2_656 .
C1 O1 Cu1 127.3(4) 2_656 .

loop_
_geom_bond_atom_site_label_1
_geom_bond_atom_site_label_2
_geom_bond_distance
_geom_bond_site_symmetry_2
C1 O3 1.253(7) .
C1 O1 1.265(7) 2_656
C1 C2 1.508(8) .
C5 O2 1.254(7) .
C5 O4 1.262(7) 2_656
C5 C6 1.511(8) .
C2 C3 1.516(8) .
C6 C7 1.519(8) .
C4 N1 1.476(7) .
C4 C3 1.497(8) .
C8 N2 1.491(7) .
C8 C7 1.513(8) .
Br1 Cu1 2.5969(15) .
Cu1 O3 1.967(4) .
Cu1 O1 1.967(4) .
Cu1 O4 1.977(4) .
Cu1 O2 1.981(4) .
Cu1 Cu1 2.6527(18) 2_656
O4 C5 1.262(7) 2_656
O1 C1 1.265(7) 2_656
